data_4026279
loop_
_publ_author_name
'Giuseppe Pomarico'
'Sara Nardis'
'Roberto Paolesse'
'Owendi C. Ongayi'
'Brandy H. Courtney'
'Frank R. Fronczek'
'Maria Gra\,ca H. Vicente'

_publ_section_title
;
 Synthetic Routes to 5,10,15-Triaryl-tetrabenzocorroles
;
_journal_name_full 'Journal of Organic Chemistry'
_journal_page_first 3765
_journal_page_last 3773
_journal_paper_doi 10.1021/jo200026u
_journal_volume 76
_journal_year 2011
_chemical_formula_moiety 'C57 H29 Cu N7'
_chemical_formula_sum 'C57 H29 Cu N7'
_chemical_formula_weight 875.42
_chemical_name_systematic
;
 ?
;
_space_group_IT_number 2
_symmetry_cell_setting triclinic
_symmetry_space_group_name_Hall '-P 1'
_symmetry_space_group_name_H-M 'P -1'
_atom_sites_solution_hydrogens geom
_atom_sites_solution_primary direct
_atom_sites_solution_secondary difmap
_audit_creation_method SHELXL-97
_cell_angle_alpha 68.471(4)
_cell_angle_beta 68.114(4)
_cell_angle_gamma 75.445(4)
_cell_formula_units_Z 2
_cell_length_a 11.9578(7)
_cell_length_b 13.0892(6)
_cell_length_c 15.4144(8)
_cell_measurement_reflns_used 2657
_cell_measurement_temperature 100.0(5)
_cell_measurement_theta_max 51.30
_cell_measurement_theta_min 3.24
_cell_volume 2064.1(2)
_computing_cell_refinement 'Bruker (2006) Apex-II '
_computing_data_collection 'Bruker (2006) Apex-II'
_computing_data_reduction 'Bruker (2006) Apex-II '
_computing_molecular_graphics 'ORTEP-3 for Windows (Farrugia, 1997)'
_computing_publication_material 'Bruker SHELXTL (Sheldrick, 2008)'
_computing_structure_refinement 'SHELXL-97 (Sheldrick, 2008)'
_computing_structure_solution 'SHELXS-97 (Sheldrick, 2008)'
_diffrn_ambient_temperature 100.0(5)
_diffrn_measured_fraction_theta_full 0.989
_diffrn_measured_fraction_theta_max 0.989
_diffrn_measurement_device_type 'Bruker APEX-II CCD'
_diffrn_measurement_method '\f and \w scans'
_diffrn_radiation_monochromator graphite
_diffrn_radiation_source 'fine-focus sealed tube'
_diffrn_radiation_type CuK\a
_diffrn_radiation_wavelength 1.54178
_diffrn_reflns_av_R_equivalents 0.0578
_diffrn_reflns_av_sigmaI/netI 0.0573
_diffrn_reflns_limit_h_max 12
_diffrn_reflns_limit_h_min -12
_diffrn_reflns_limit_k_max 9
_diffrn_reflns_limit_k_min -14
_diffrn_reflns_limit_l_max 16
_diffrn_reflns_limit_l_min -16
_diffrn_reflns_number 20113
_diffrn_reflns_theta_full 57.02
_diffrn_reflns_theta_max 57.0
_diffrn_reflns_theta_min 3.2
_exptl_absorpt_coefficient_mu 1.146
_exptl_absorpt_correction_T_max 0.892
_exptl_absorpt_correction_T_min 0.825
_exptl_absorpt_correction_type multi-scan
_exptl_absorpt_process_details 'SADABS (Sheldrick, 2002)'
_exptl_crystal_colour brown
_exptl_crystal_density_diffrn 1.408
_exptl_crystal_description parallelepiped
_exptl_crystal_F_000 898
_exptl_crystal_size_max 0.17
_exptl_crystal_size_mid 0.12
_exptl_crystal_size_min 0.10
_platon_squeeze_details
;
Contribution from 46 electrons per cell were removed from the
observed structure factors for refinement.
;
_refine_diff_density_max 0.992
_refine_diff_density_min -1.811
_refine_diff_density_rms 0.107
_refine_ls_extinction_method none
_refine_ls_goodness_of_fit_ref 1.074
_refine_ls_hydrogen_treatment constr
_refine_ls_matrix_type full
_refine_ls_number_parameters 495
_refine_ls_number_reflns 5503
_refine_ls_number_restraints 3
_refine_ls_restrained_S_all 1.073
_refine_ls_R_factor_all 0.1210
_refine_ls_R_factor_gt 0.0937
_refine_ls_shift/su_max 0.001
_refine_ls_shift/su_mean 0.000
_refine_ls_structure_factor_coef Fsqd
_refine_ls_weighting_details 'calc w=1/[\s^2^(Fo^2^)+(0.1788P)^2^+4.2914P] where P=(Fo^2^+2Fc^2^)/3'
_refine_ls_weighting_scheme calc
_refine_ls_wR_factor_gt 0.2665
_refine_ls_wR_factor_ref 0.2895
_reflns_number_gt 3852
_reflns_number_total 5503
_reflns_threshold_expression I>2\s(I)
_cod_data_source_file jo200026u_si_003.cif
_cod_data_source_block Compound4
_cod_original_cell_volume 2064.15(19)
_cod_original_sg_symbol_H-M 'P -1 '
_cod_database_code 4026279

loop_
_symmetry_equiv_pos_as_xyz
'x, y, z'
'-x, -y, -z'

loop_
_atom_site_label
_atom_site_type_symbol
_atom_site_fract_x
_atom_site_fract_y
_atom_site_fract_z
_atom_site_U_iso_or_equiv
_atom_site_adp_type
_atom_site_occupancy
_atom_site_symmetry_multiplicity
_atom_site_calc_flag
_atom_site_refinement_flags
_atom_site_disorder_assembly
_atom_site_disorder_group
Cu1 Cu 0.57138(9) 0.68330(8) 0.63524(7) 0.0381(4) Uani 1 1 d . . .
N1 N 0.6139(5) 0.6343(5) 0.5176(4) 0.0421(15) Uani 1 1 d . . .
N2 N 0.6991(5) 0.5676(5) 0.6789(4) 0.0389(14) Uani 1 1 d . . .
N3 N 0.5141(5) 0.7166(5) 0.7620(4) 0.0401(14) Uani 1 1 d . A .
N4 N 0.4572(5) 0.8115(5) 0.5855(4) 0.0389(14) Uani 1 1 d . A .
N5 N 1.0436(16) 0.1916(15) 0.3002(15) 0.191(7) Uani 1 1 d . . .
C1 C 0.5720(7) 0.6910(7) 0.4380(5) 0.0467(19) Uani 1 1 d . . .
C2 C 0.5971(6) 0.6184(7) 0.3781(5) 0.0465(19) Uani 1 1 d . . .
C3 C 0.6505(6) 0.5165(6) 0.4261(5) 0.0431(18) Uani 1 1 d . . .
C4 C 0.6694(6) 0.5290(6) 0.5102(5) 0.0395(17) Uani 1 1 d . . .
C5 C 0.7438(6) 0.4618(6) 0.5633(5) 0.0402(17) Uani 1 1 d . . .
C6 C 0.7718(6) 0.4889(6) 0.6319(5) 0.0372(16) Uani 1 1 d . . .
C7 C 0.8770(6) 0.4449(6) 0.6658(5) 0.0395(17) Uani 1 1 d . . .
C8 C 0.8658(6) 0.4953(6) 0.7359(5) 0.0414(17) Uani 1 1 d . . .
C9 C 0.7490(6) 0.5665(6) 0.7474(5) 0.0405(17) Uani 1 1 d . . .
C10 C 0.6834(6) 0.6092(6) 0.8247(5) 0.0406(17) Uani 1 1 d . . .
C11 C 0.5665(7) 0.6696(6) 0.8360(5) 0.0421(18) Uani 1 1 d . A .
C12 C 0.4825(7) 0.6932(7) 0.9252(5) 0.051(2) Uani 1 1 d . . .
C13 C 0.3809(7) 0.7608(6) 0.9009(5) 0.050(2) Uani 1 1 d . . .
C14 C 0.4048(7) 0.7809(6) 0.7967(5) 0.0462(19) Uani 1 1 d . . .
C15 C 0.3432(7) 0.8619(6) 0.7359(5) 0.0466(19) Uani 1 1 d . . .
C16 C 0.3764(7) 0.8814(6) 0.6346(5) 0.0454(18) Uani 1 1 d . . .
C17 C 0.3271(7) 0.9759(6) 0.5661(5) 0.0459(18) Uani 1 1 d . . .
C18 C 0.3801(6) 0.9584(6) 0.4743(5) 0.0424(18) Uani 1 1 d . . .
C19 C 0.4583(7) 0.8537(6) 0.4887(5) 0.0448(18) Uani 1 1 d . A .
C20 C 0.5106(7) 0.7956(7) 0.4213(5) 0.051(2) Uani 1 1 d . . .
H20 H 0.5031 0.8319 0.3575 0.061 Uiso 1 1 calc R A .
C21 C 0.5720(7) 0.6377(8) 0.2923(6) 0.064(2) Uani 1 1 d . . .
H21 H 0.5384 0.7089 0.2595 0.077 Uiso 1 1 calc R . .
C22 C 0.5981(7) 0.5485(9) 0.2560(6) 0.066(3) Uani 1 1 d . . .
H22 H 0.5826 0.5587 0.1970 0.079 Uiso 1 1 calc R . .
C23 C 0.6454(8) 0.4472(8) 0.3038(6) 0.059(2) Uani 1 1 d . . .
H23 H 0.6615 0.3881 0.2773 0.071 Uiso 1 1 calc R . .
C24 C 0.6709(7) 0.4266(7) 0.3884(6) 0.053(2) Uani 1 1 d . . .
H24 H 0.7014 0.3541 0.4214 0.064 Uiso 1 1 calc R . .
C25 C 0.9829(7) 0.3722(6) 0.6368(5) 0.0474(19) Uani 1 1 d . . .
H25 H 0.9910 0.3362 0.5909 0.057 Uiso 1 1 calc R . .
C26 C 1.0735(7) 0.3551(6) 0.6767(5) 0.051(2) Uani 1 1 d . . .
H26 H 1.1455 0.3068 0.6575 0.062 Uiso 1 1 calc R . .
C27 C 1.0632(7) 0.4057(7) 0.7435(6) 0.053(2) Uani 1 1 d . . .
H27 H 1.1285 0.3916 0.7691 0.063 Uiso 1 1 calc R . .
C28 C 0.9607(7) 0.4766(7) 0.7749(5) 0.049(2) Uani 1 1 d . . .
H28 H 0.9548 0.5113 0.8211 0.059 Uiso 1 1 calc R . .
C29 C 0.4831(8) 0.6562(8) 1.0226(6) 0.071(3) Uani 1 1 d . . .
H29 H 0.5527 0.6121 1.0394 0.085 Uiso 1 1 calc R . .
C30 C 0.3809(9) 0.6848(9) 1.0940(6) 0.081(3) Uani 1 1 d . . .
H30 H 0.3793 0.6572 1.1606 0.098 Uiso 1 1 calc R A .
C31 C 0.2827(9) 0.7517(9) 1.0703(6) 0.081(3) Uani 1 1 d . . .
H31 H 0.2154 0.7729 1.1204 0.097 Uiso 1 1 calc R . .
C32 C 0.2784(8) 0.7895(7) 0.9751(6) 0.068(3) Uani 1 1 d . . .
H32 H 0.2079 0.8339 0.9600 0.081 Uiso 1 1 calc R A .
C33 C 0.2486(8) 1.0766(7) 0.5717(6) 0.057(2) Uani 1 1 d . . .
H33 H 0.2131 1.0923 0.6325 0.069 Uiso 1 1 calc R A .
C34 C 0.2249(8) 1.1499(7) 0.4896(6) 0.058(2) Uani 1 1 d . . .
H34 H 0.1715 1.2165 0.4937 0.070 Uiso 1 1 calc R . .
C35 C 0.2780(7) 1.1291(7) 0.3985(6) 0.058(2) Uani 1 1 d . . .
H35 H 0.2599 1.1814 0.3420 0.069 Uiso 1 1 calc R A .
C36 C 0.3552(7) 1.0345(6) 0.3908(6) 0.051(2) Uani 1 1 d . . .
H36 H 0.3916 1.0206 0.3292 0.061 Uiso 1 1 calc R . .
C37 C 0.7974(8) 0.3511(7) 0.5514(6) 0.055(2) Uani 1 1 d . . .
C38 C 0.8838(9) 0.3388(9) 0.4625(7) 0.077(3) Uani 1 1 d . . .
H38 H 0.9106 0.4030 0.4104 0.092 Uiso 1 1 calc R . .
C39 C 0.9300(14) 0.2366(12) 0.4496(12) 0.119(6) Uani 1 1 d . . .
C40 C 0.902(2) 0.1446(17) 0.5248(19) 0.173(11) Uani 1 1 d . . .
H40 H 0.9507 0.0800 0.5096 0.208 Uiso 1 1 d R . .
C41 C 0.8131(17) 0.1490(9) 0.6230(15) 0.141(7) Uani 1 1 d . . .
H41 H 0.7914 0.0840 0.6761 0.170 Uiso 1 1 calc R . .
C42 C 0.7654(10) 0.2532(8) 0.6303(8) 0.077(3) Uani 1 1 d . . .
H42 H 0.7082 0.2605 0.6907 0.093 Uiso 1 1 calc R . .
C43 C 0.9883(16) 0.2146(16) 0.3715(12) 0.145(7) Uani 1 1 d . . .
N6 N 0.9552(18) 0.7608(16) 1.0002(14) 0.095(5) Uiso 0.50 1 d P A 1
C50 C 0.9059(17) 0.7017(15) 0.9946(13) 0.064(5) Uiso 0.50 1 d P A 1
C44 C 0.7362(10) 0.5768(8) 0.9078(7) 0.040(4) Uiso 0.50 1 d PG A 1
C45 C 0.7906(10) 0.6554(7) 0.9133(7) 0.047(4) Uiso 0.50 1 d PG A 1
H45 H 0.7899 0.7279 0.8679 0.057 Uiso 0.50 1 calc PR A 1
C46 C 0.8459(10) 0.6281(7) 0.9852(8) 0.059(4) Uiso 0.50 1 d PG A 1
C47 C 0.8469(9) 0.5221(8) 1.0516(7) 0.044(4) Uiso 0.50 1 d PG A 1
H47 H 0.8847 0.5034 1.1008 0.053 Uiso 0.50 1 calc PR A 1
C48 C 0.7925(9) 0.4434(6) 1.0462(6) 0.047(4) Uiso 0.50 1 d PG A 1
H48 H 0.7932 0.3710 1.0916 0.056 Uiso 0.50 1 calc PR A 1
C49 C 0.7372(9) 0.4707(7) 0.9742(7) 0.036(3) Uiso 0.50 1 d PG A 1
H49 H 0.7000 0.4170 0.9705 0.043 Uiso 0.50 1 calc PR A 1
N6A N 0.875(2) 0.326(2) 1.1571(19) 0.127(8) Uiso 0.50 1 d P A 2
C50A C 0.853(2) 0.4135(19) 1.0946(17) 0.087(6) Uiso 0.50 1 d P A 2
C44A C 0.7434(11) 0.6096(9) 0.8948(8) 0.045(4) Uiso 0.50 1 d PG A 2
C45A C 0.7659(10) 0.5093(8) 0.9635(8) 0.039(3) Uiso 0.50 1 d PG A 2
H45A H 0.7445 0.4437 0.9645 0.047 Uiso 0.50 1 calc PR A 2
C46A C 0.8197(11) 0.5051(8) 1.0309(7) 0.057(4) Uiso 0.50 1 d PG A 2
C47A C 0.8510(12) 0.6012(11) 1.0294(9) 0.074(5) Uiso 0.50 1 d PG A 2
H47A H 0.8878 0.5983 1.0754 0.089 Uiso 0.50 1 calc PR A 2
C48A C 0.8285(13) 0.7015(9) 0.9607(10) 0.088(6) Uiso 0.50 1 d PG A 2
H48A H 0.8500 0.7671 0.9597 0.106 Uiso 0.50 1 calc PR A 2
C49A C 0.7747(13) 0.7057(8) 0.8934(9) 0.068(5) Uiso 0.50 1 d PG A 2
H49A H 0.7593 0.7742 0.8464 0.081 Uiso 0.50 1 calc PR A 2
C51 C 0.2454(7) 0.9409(7) 0.7811(6) 0.1102(15) Uiso 1 1 d G . .
C52 C 0.1232(8) 0.9375(7) 0.7994(7) 0.1102(15) Uiso 1 1 d G A .
H52 H 0.1003 0.8850 0.7820 0.132 Uiso 1 1 calc R . .
C53 C 0.0345(5) 1.0109(7) 0.8431(6) 0.1102(15) Uiso 1 1 d GD A .
C54 C 0.0680(6) 1.0877(7) 0.8685(6) 0.1102(15) Uiso 1 1 d G A .
H54 H 0.0074 1.1379 0.8983 0.132 Uiso 1 1 calc R . .
C55 C 0.1902(8) 1.0911(6) 0.8502(6) 0.1102(15) Uiso 1 1 d G A .
H55 H 0.2131 1.1436 0.8675 0.132 Uiso 1 1 calc R . .
C56 C 0.2789(5) 1.0177(7) 0.8065(6) 0.1102(15) Uiso 1 1 d G A .
H56 H 0.3624 1.0200 0.7940 0.132 Uiso 1 1 calc R . .
N7 N -0.1804(5) 1.0000(9) 0.8697(8) 0.1102(15) Uiso 1 1 d D A .
C57 C -0.0815(6) 1.0084(10) 0.8569(10) 0.1102(15) Uiso 1 1 d D . .

loop_
_atom_site_aniso_label
_atom_site_aniso_U_11
_atom_site_aniso_U_22
_atom_site_aniso_U_33
_atom_site_aniso_U_23
_atom_site_aniso_U_13
_atom_site_aniso_U_12
Cu1 0.0384(6) 0.0444(7) 0.0290(6) -0.0141(5) -0.0157(4) 0.0113(5)
N1 0.037(3) 0.047(4) 0.035(3) -0.009(3) -0.015(3) 0.008(3)
N2 0.041(3) 0.044(3) 0.031(3) -0.013(3) -0.017(3) 0.008(3)
N3 0.042(3) 0.042(3) 0.032(3) -0.012(3) -0.017(3) 0.011(3)
N4 0.043(3) 0.042(3) 0.031(3) -0.011(3) -0.018(3) 0.006(3)
N5 0.159(15) 0.203(17) 0.220(19) -0.099(15) -0.052(14) -0.001(13)
C1 0.041(4) 0.059(5) 0.038(4) -0.017(4) -0.019(3) 0.008(4)
C2 0.031(4) 0.074(6) 0.039(4) -0.031(4) -0.014(3) 0.009(4)
C3 0.035(4) 0.056(5) 0.040(4) -0.024(4) -0.008(3) 0.001(3)
C4 0.039(4) 0.048(4) 0.030(4) -0.019(3) -0.006(3) 0.001(3)
C5 0.045(4) 0.037(4) 0.036(4) -0.016(3) -0.014(3) 0.008(3)
C6 0.042(4) 0.038(4) 0.031(4) -0.013(3) -0.018(3) 0.008(3)
C7 0.043(4) 0.045(4) 0.028(4) -0.015(3) -0.011(3) 0.007(3)
C8 0.040(4) 0.049(4) 0.030(4) -0.013(3) -0.012(3) 0.008(3)
C9 0.044(4) 0.046(4) 0.030(4) -0.012(3) -0.017(3) 0.006(3)
C10 0.040(4) 0.054(4) 0.030(4) -0.018(3) -0.019(3) 0.011(3)
C11 0.045(4) 0.051(4) 0.029(4) -0.017(3) -0.015(3) 0.009(3)
C12 0.054(5) 0.061(5) 0.035(4) -0.023(4) -0.021(4) 0.018(4)
C13 0.051(5) 0.053(5) 0.036(4) -0.023(4) -0.014(4) 0.024(4)
C14 0.043(4) 0.050(5) 0.042(4) -0.021(4) -0.017(4) 0.016(4)
C15 0.051(5) 0.044(4) 0.034(4) -0.016(3) -0.011(3) 0.018(4)
C16 0.040(4) 0.045(4) 0.043(4) -0.013(4) -0.013(3) 0.007(3)
C17 0.042(4) 0.047(4) 0.044(4) -0.014(4) -0.019(3) 0.011(3)
C18 0.039(4) 0.046(4) 0.042(4) -0.010(3) -0.023(3) 0.005(3)
C19 0.045(4) 0.051(5) 0.036(4) -0.011(3) -0.017(3) 0.004(4)
C20 0.053(5) 0.058(5) 0.036(4) -0.011(4) -0.025(4) 0.014(4)
C21 0.049(5) 0.102(7) 0.043(5) -0.036(5) -0.023(4) 0.020(5)
C22 0.046(5) 0.120(8) 0.039(5) -0.040(5) -0.021(4) 0.010(5)
C23 0.058(5) 0.090(7) 0.041(5) -0.036(5) -0.009(4) -0.013(5)
C24 0.051(5) 0.063(5) 0.049(5) -0.029(4) -0.010(4) -0.003(4)
C25 0.047(5) 0.054(5) 0.042(4) -0.021(4) -0.021(4) 0.016(4)
C26 0.044(5) 0.054(5) 0.041(4) -0.016(4) -0.011(4) 0.018(4)
C27 0.039(4) 0.071(5) 0.047(5) -0.028(4) -0.018(4) 0.018(4)
C28 0.042(4) 0.070(5) 0.038(4) -0.025(4) -0.021(4) 0.016(4)
C29 0.067(6) 0.100(7) 0.036(5) -0.034(5) -0.023(4) 0.036(5)
C30 0.079(7) 0.107(8) 0.037(5) -0.029(5) -0.023(5) 0.042(6)
C31 0.079(7) 0.101(8) 0.035(5) -0.025(5) -0.017(5) 0.041(6)
C32 0.064(6) 0.072(6) 0.042(5) -0.021(4) -0.013(4) 0.032(5)
C33 0.056(5) 0.055(5) 0.048(5) -0.015(4) -0.018(4) 0.017(4)
C34 0.059(5) 0.049(5) 0.056(5) -0.011(4) -0.026(4) 0.014(4)
C35 0.054(5) 0.052(5) 0.060(5) -0.002(4) -0.034(4) 0.008(4)
C36 0.052(5) 0.055(5) 0.039(4) -0.008(4) -0.020(4) 0.001(4)
C37 0.062(5) 0.062(5) 0.054(5) -0.027(4) -0.033(4) 0.008(4)
C38 0.079(7) 0.093(7) 0.070(6) -0.045(6) -0.045(5) 0.033(6)
C39 0.156(12) 0.104(10) 0.133(12) -0.095(10) -0.098(11) 0.093(10)
C40 0.22(2) 0.140(16) 0.26(2) -0.158(18) -0.19(2) 0.126(16)
C41 0.229(19) 0.034(6) 0.216(19) -0.021(8) -0.164(17) 0.012(8)
C42 0.113(8) 0.061(6) 0.070(6) -0.010(5) -0.052(6) -0.010(6)
C43 0.137(13) 0.191(17) 0.124(13) -0.117(13) -0.033(10) 0.044(12)

loop_
_atom_type_symbol
_atom_type_description
_atom_type_scat_dispersion_real
_atom_type_scat_dispersion_imag
_atom_type_scat_source
C C 0.0181 0.0091 'International Tables Vol C Tables 4.2.6.8 and 6.1.1.4'
H H 0.0000 0.0000 'International Tables Vol C Tables 4.2.6.8 and 6.1.1.4'
N N 0.0311 0.0180 'International Tables Vol C Tables 4.2.6.8 and 6.1.1.4'
Cu Cu -1.9646 0.5888 'International Tables Vol C Tables 4.2.6.8 and 6.1.1.4'
O O 0.0492 0.0322 'International Tables Vol C Tables 4.2.6.8 and 6.1.1.4'

loop_
_geom_angle_atom_site_label_1
_geom_angle_atom_site_label_2
_geom_angle_atom_site_label_3
_geom_angle
N2 Cu1 N3 90.0(2)
N2 Cu1 N4 173.4(2)
N3 Cu1 N4 89.8(2)
N2 Cu1 N1 89.5(2)
N3 Cu1 N1 172.3(2)
N4 Cu1 N1 91.5(2)
C1 N1 C4 108.4(6)
C1 N1 Cu1 124.8(5)
C4 N1 Cu1 125.6(4)
C9 N2 C6 108.1(5)
C9 N2 Cu1 124.8(4)
C6 N2 Cu1 125.8(4)
C11 N3 C14 107.9(5)
C11 N3 Cu1 126.0(4)
C14 N3 Cu1 125.6(4)
C16 N4 C19 107.7(6)
C16 N4 Cu1 127.6(5)
C19 N4 Cu1 124.2(5)
C20 C1 N1 125.2(7)
C20 C1 C2 125.4(7)
N1 C1 C2 109.2(6)
C21 C2 C3 123.0(7)
C21 C2 C1 130.4(8)
C3 C2 C1 106.5(6)
C2 C3 C24 117.6(7)
C2 C3 C4 107.6(6)
C24 C3 C4 134.8(7)
C5 C4 N1 123.1(6)
C5 C4 C3 128.2(6)
N1 C4 C3 107.8(6)
C4 C5 C6 124.4(6)
C4 C5 C37 119.3(6)
C6 C5 C37 116.3(6)
C5 C6 N2 123.8(6)
C5 C6 C7 127.8(6)
N2 C6 C7 108.4(5)
C8 C7 C25 119.9(6)
C8 C7 C6 107.7(6)
C25 C7 C6 132.1(6)
C28 C8 C7 120.6(6)
C28 C8 C9 133.1(6)
C7 C8 C9 106.2(6)
C10 C9 N2 122.7(6)
C10 C9 C8 127.1(6)
N2 C9 C8 109.1(6)
C9 C10 C11 124.5(6)
C9 C10 C44A 120.4(7)
C11 C10 C44A 114.4(7)
C9 C10 C44 117.0(7)
C11 C10 C44 118.2(7)
C44A C10 C44 15.9(6)
N3 C11 C10 124.2(6)
N3 C11 C12 109.4(6)
C10 C11 C12 126.5(6)
C13 C12 C29 119.9(7)
C13 C12 C11 106.6(6)
C29 C12 C11 133.3(7)
C12 C13 C32 119.7(7)
C12 C13 C14 107.2(6)
C32 C13 C14 133.0(7)
C15 C14 N3 123.6(6)
C15 C14 C13 127.3(6)
N3 C14 C13 108.4(6)
C14 C15 C16 124.2(6)
C14 C15 C51 116.6(7)
C16 C15 C51 118.7(7)
N4 C16 C15 124.5(6)
N4 C16 C17 109.6(6)
C15 C16 C17 125.8(6)
C18 C17 C33 117.9(7)
C18 C17 C16 106.4(6)
C33 C17 C16 135.5(7)
C36 C18 C17 121.8(7)
C36 C18 C19 131.7(7)
C17 C18 C19 106.5(6)
C20 C19 N4 124.3(7)
C20 C19 C18 125.3(7)
N4 C19 C18 109.7(6)
C1 C20 C19 125.9(7)
C1 C20 H20 117.1
C19 C20 H20 117.1
C2 C21 C22 117.2(8)
C2 C21 H21 121.4
C22 C21 H21 121.4
C23 C22 C21 120.8(7)
C23 C22 H22 119.6
C21 C22 H22 119.6
C22 C23 C24 122.9(8)
C22 C23 H23 118.6
C24 C23 H23 118.6
C23 C24 C3 118.4(8)
C23 C24 H24 120.8
C3 C24 H24 120.8
C26 C25 C7 118.1(7)
C26 C25 H25 121.0
C7 C25 H25 121.0
C25 C26 C27 121.9(7)
C25 C26 H26 119.1
C27 C26 H26 119.1
C26 C27 C28 122.1(7)
C26 C27 H27 118.9
C28 C27 H27 118.9
C27 C28 C8 117.4(7)
C27 C28 H28 121.3
C8 C28 H28 121.3
C30 C29 C12 119.1(8)
C30 C29 H29 120.5
C12 C29 H29 120.5
C31 C30 C29 121.0(8)
C31 C30 H30 119.5
C29 C30 H30 119.5
C30 C31 C32 121.6(8)
C30 C31 H31 119.2
C32 C31 H31 119.2
C31 C32 C13 118.6(8)
C31 C32 H32 120.7
C13 C32 H32 120.7
C34 C33 C17 119.6(8)
C34 C33 H33 120.2
C17 C33 H33 120.2
C33 C34 C35 121.2(8)
C33 C34 H34 119.4
C35 C34 H34 119.4
C36 C35 C34 120.4(7)
C36 C35 H35 119.8
C34 C35 H35 119.8
C35 C36 C18 119.1(7)
C35 C36 H36 120.4
C18 C36 H36 120.4
C38 C37 C42 117.8(8)
C38 C37 C5 121.4(8)
C42 C37 C5 120.8(8)
C39 C38 C37 121.6(12)
C39 C38 H38 119.2
C37 C38 H38 119.2
C43 C39 C40 111.4(16)
C43 C39 C38 127.9(18)
C40 C39 C38 120.3(14)
C39 C40 C41 121.9(12)
C39 C40 H40 111.9
C41 C40 H40 126.0
C42 C41 C40 115.2(14)
C42 C41 H41 122.4
C40 C41 H41 122.4
C41 C42 C37 123.0(12)
C41 C42 H42 118.5
C37 C42 H42 118.5
N5 C43 C39 178(2)
N6 C50 C46 179(2)
C45 C44 C49 120.0
C45 C44 C10 117.7(7)
C49 C44 C10 122.3(7)
C44 C45 C46 120.0
C44 C45 H45 120.0
C46 C45 H45 120.0
C47 C46 C45 120.0
C47 C46 C50 116.1(10)
C45 C46 C50 123.8(10)
C46 C47 C48 120.0
C46 C47 H47 120.0
C48 C47 H47 120.0
C49 C48 C47 120.0
C49 C48 H48 120.0
C47 C48 H48 120.0
C48 C49 C44 120.0
C48 C49 H49 120.0
C44 C49 H49 120.0
N6A C50A C46A 175(3)
C45A C44A C49A 120.0
C45A C44A C10 117.6(7)
C49A C44A C10 122.4(7)
C46A C45A C44A 120.0
C46A C45A H45A 120.0
C44A C45A H45A 120.0
C50A C46A C47A 114.9(12)
C50A C46A C45A 125.0(12)
C47A C46A C45A 120.0
C46A C47A C48A 120.0
C46A C47A H47A 120.0
C48A C47A H47A 120.0
C49A C48A C47A 120.0
C49A C48A H48A 120.0
C47A C48A H48A 120.0
C48A C49A C44A 120.0
C48A C49A H49A 120.0
C44A C49A H49A 120.0
C52 C51 C56 120.0
C52 C51 C15 121.5(6)
C56 C51 C15 118.5(6)
C51 C52 C53 120.0
C51 C52 H52 120.0
C53 C52 H52 120.0
C57 C53 C54 121.1(8)
C57 C53 C52 118.8(8)
C54 C53 C52 120.0
C55 C54 C53 120.0
C55 C54 H54 120.0
C53 C54 H54 120.0
C54 C55 C56 120.0
C54 C55 H55 120.0
C56 C55 H55 120.0
C55 C56 C51 120.0
C55 C56 H56 120.0
C51 C56 H56 120.0
N7 C57 C53 176.2(13)

loop_
_geom_bond_atom_site_label_1
_geom_bond_atom_site_label_2
_geom_bond_distance
Cu1 N2 1.984(5)
Cu1 N3 1.988(5)
Cu1 N4 1.988(5)
Cu1 N1 1.989(6)
N1 C1 1.382(9)
N1 C4 1.398(9)
N2 C9 1.388(9)
N2 C6 1.403(8)
N3 C11 1.377(9)
N3 C14 1.400(9)
N4 C16 1.364(9)
N4 C19 1.384(9)
N5 C43 1.157(19)
C1 C20 1.363(10)
C1 C2 1.464(10)
C2 C21 1.384(10)
C2 C3 1.391(11)
C3 C24 1.426(10)
C3 C4 1.466(10)
C4 C5 1.363(10)
C5 C6 1.397(9)
C5 C37 1.479(10)
C6 C7 1.448(10)
C7 C8 1.410(9)
C7 C25 1.412(10)
C8 C28 1.405(10)
C8 C9 1.461(10)
C9 C10 1.385(9)
C10 C11 1.404(10)
C10 C44A 1.505(10)
C10 C44 1.512(9)
C11 C12 1.457(10)
C12 C13 1.399(10)
C12 C29 1.401(11)
C13 C32 1.411(10)
C13 C14 1.455(10)
C14 C15 1.392(10)
C15 C16 1.398(10)
C15 C51 1.495(9)
C16 C17 1.460(10)
C17 C18 1.397(10)
C17 C33 1.423(10)
C18 C36 1.390(10)
C18 C19 1.446(10)
C19 C20 1.380(10)
C20 H20 0.9500
C21 C22 1.393(13)
C21 H21 0.9500
C22 C23 1.355(13)
C22 H22 0.9500
C23 C24 1.364(11)
C23 H23 0.9500
C24 H24 0.9500
C25 C26 1.370(11)
C25 H25 0.9500
C26 C27 1.371(11)
C26 H26 0.9500
C27 C28 1.383(10)
C27 H27 0.9500
C28 H28 0.9500
C29 C30 1.383(12)
C29 H29 0.9500
C30 C31 1.359(12)
C30 H30 0.9500
C31 C32 1.382(12)
C31 H31 0.9500
C32 H32 0.9500
C33 C34 1.358(11)
C33 H33 0.9500
C34 C35 1.407(12)
C34 H34 0.9500
C35 C36 1.360(11)
C35 H35 0.9500
C36 H36 0.9500
C37 C38 1.411(13)
C37 C42 1.422(13)
C38 C39 1.370(14)
C38 H38 0.9500
C39 C43 1.244(18)
C39 C40 1.34(3)
C40 C41 1.50(3)
C40 H40 0.9500
C41 C42 1.369(15)
C41 H41 0.9500
C42 H42 0.9500
N6 C50 1.13(2)
C50 C46 1.41(2)
C44 C45 1.3900
C44 C49 1.3900
C45 C46 1.3900
C45 H45 0.9500
C46 C47 1.3900
C47 C48 1.3900
C47 H47 0.9500
C48 C49 1.3900
C48 H48 0.9500
C49 H49 0.9500
N6A C50A 1.24(3)
C50A C46A 1.32(2)
C44A C45A 1.3900
C44A C49A 1.3900
C45A C46A 1.3900
C45A H45A 0.9500
C46A C47A 1.3900
C47A C48A 1.3900
C47A H47A 0.9500
C48A C49A 1.3900
C48A H48A 0.9500
C49A H49A 0.9500
C51 C52 1.3900
C51 C56 1.3900
C52 C53 1.3900
C52 H52 0.9500
C53 C57 1.3302
C53 C54 1.3900
C54 C55 1.3900
C54 H54 0.9500
C55 C56 1.3900
C55 H55 0.9500
C56 H56 0.9500
N7 C57 1.151(13)

loop_
_platon_squeeze_void_nr
_platon_squeeze_void_average_x
_platon_squeeze_void_average_y
_platon_squeeze_void_average_z
_platon_squeeze_void_volume
_platon_squeeze_void_count_electrons
1 0.500 0.000 1.000 149.0 46.3
